data_4133279
loop_
_publ_author_name
'Dong, Zhaowen'
'Cramer, Hanna H.'
'Schmidtmann, Marc'
'Paul, Lucas A.'
'Siewert, Inke'
'M\"uller, Thomas'

_publ_section_title
;
 Evidence for a Single Electron Shift in a Lewis Acid-Base Reaction.
;
_journal_issue 45
_journal_name_full 'Journal of the American Chemical Society'
_journal_page_first 15419
_journal_page_last 15424
_journal_paper_doi 10.1021/jacs.8b09214
_journal_volume 140
_journal_year 2018
_chemical_formula_structural GeC4(CH3)2(Si(CH3)3)2Hf(C5H5)2B(C6F5)3
_chemical_formula_sum 'C40 H34 B F15 Ge Hf Si2'
_chemical_formula_weight 1117.74
_space_group_crystal_system monoclinic
_space_group_IT_number 14
_space_group_name_Hall '-P 2yn'
_space_group_name_H-M_alt 'P 1 21/n 1'
_atom_sites_solution_hydrogens difmap
_atom_sites_solution_primary direct
_atom_sites_solution_secondary difmap
_audit_creation_method SHELXL-2017/1
_cell_angle_alpha 90
_cell_angle_beta 93.9442(11)
_cell_angle_gamma 90
_cell_formula_units_Z 4
_cell_length_a 10.1535(2)
_cell_length_b 18.4694(5)
_cell_length_c 21.3666(5)
_cell_measurement_reflns_used 9517
_cell_measurement_temperature 100(2)
_cell_measurement_theta_max 38.76
_cell_measurement_theta_min 2.29
_cell_volume 3997.37(16)
_computing_cell_refinement 'Bruker SAINT V8.37A'
_computing_data_collection 'Bruker APEX2'
_computing_data_reduction 'Bruker SAINT V8.37A'
_computing_structure_refinement 'SHELXL-2017/1 (Sheldrick, 2017)'
_computing_structure_solution 'SHELXS-2013/1 (Sheldrick, 2013)'
_diffrn_ambient_temperature 100(2)
_diffrn_measured_fraction_theta_full 1.000
_diffrn_measured_fraction_theta_max 1.000
_diffrn_measurement_device_type 'Bruker APEX-II CCD'
_diffrn_measurement_method '\f and \w scans'
_diffrn_radiation_type MoK\a
_diffrn_radiation_wavelength 0.71073
_diffrn_reflns_av_R_equivalents 0.0454
_diffrn_reflns_av_unetI/netI 0.0279
_diffrn_reflns_Laue_measured_fraction_full 1.000
_diffrn_reflns_Laue_measured_fraction_max 1.000
_diffrn_reflns_limit_h_max 18
_diffrn_reflns_limit_h_min -17
_diffrn_reflns_limit_k_max 33
_diffrn_reflns_limit_k_min -33
_diffrn_reflns_limit_l_max 38
_diffrn_reflns_limit_l_min -37
_diffrn_reflns_number 255001
_diffrn_reflns_point_group_measured_fraction_full 1.000
_diffrn_reflns_point_group_measured_fraction_max 1.000
_diffrn_reflns_theta_full 25.242
_diffrn_reflns_theta_max 40.249
_diffrn_reflns_theta_min 1.459
_diffrn_source 'sealed tube'
_exptl_absorpt_coefficient_mu 3.508
_exptl_absorpt_correction_T_max 0.7887
_exptl_absorpt_correction_T_min 0.5509
_exptl_absorpt_correction_type numerical
_exptl_absorpt_process_details 'SADABS-2016/2 (Sheldrick)'
_exptl_crystal_colour orange
_exptl_crystal_density_diffrn 1.857
_exptl_crystal_description plate
_exptl_crystal_F_000 2184
_exptl_crystal_size_max 0.240
_exptl_crystal_size_mid 0.160
_exptl_crystal_size_min 0.070
_refine_diff_density_max 2.481
_refine_diff_density_min -1.690
_refine_diff_density_rms 0.117
_refine_ls_extinction_method none
_refine_ls_goodness_of_fit_ref 1.005
_refine_ls_hydrogen_treatment constr
_refine_ls_matrix_type full
_refine_ls_number_parameters 549
_refine_ls_number_reflns 25184
_refine_ls_number_restraints 0
_refine_ls_restrained_S_all 1.005
_refine_ls_R_factor_all 0.0419
_refine_ls_R_factor_gt 0.0265
_refine_ls_shift/su_max 0.008
_refine_ls_shift/su_mean 0.000
_refine_ls_structure_factor_coef Fsqd
_refine_ls_weighting_details 'w=1/[\s^2^(Fo^2^)+(0.0250P)^2^+2.0000P] where P=(Fo^2^+2Fc^2^)/3'
_refine_ls_weighting_scheme calc
_refine_ls_wR_factor_gt 0.0544
_refine_ls_wR_factor_ref 0.0593
_reflns_Friedel_coverage 0.000
_reflns_number_gt 20173
_reflns_number_total 25184
_reflns_threshold_expression 'I > 2\s(I)'
_cod_data_source_file ja8b09214_si_001.cif
_cod_data_source_block dzw156
_cod_original_sg_symbol_H-M 'P 21/n'
_cod_database_code 4133279
_shelx_shelxl_version_number 2017/1
_shelx_space_group_comment
;
The symmetry employed for this shelxl refinement is uniquely defined
by the following loop, which should always be used as a source of
symmetry information in preference to the above space-group names.
They are only intended as comments.
;
_shelx_estimated_absorpt_t_min 0.486
_shelx_estimated_absorpt_t_max 0.791
_exptl_absorpt_special_details
;
 numerical absorption correction followed by correction based on
 symmetry-related measurements (multi-scan)
;

loop_
_space_group_symop_operation_xyz
'x, y, z'
'-x+1/2, y+1/2, -z+1/2'
'-x, -y, -z'
'x-1/2, -y-1/2, z-1/2'

loop_
_atom_site_label
_atom_site_type_symbol
_atom_site_fract_x
_atom_site_fract_y
_atom_site_fract_z
_atom_site_U_iso_or_equiv
_atom_site_adp_type
_atom_site_occupancy
_atom_site_site_symmetry_order
_atom_site_calc_flag
_atom_site_refinement_flags_posn
_atom_site_refinement_flags_adp
Hf1 Hf 0.28278(2) 0.24249(2) 0.68737(2) 0.01349(1) Uani 1 1 d . .
Ge1 Ge 0.35666(2) 0.24805(2) 0.55502(2) 0.00938(2) Uani 1 1 d . .
Si1 Si 0.24847(4) 0.07199(2) 0.59134(2) 0.01456(6) Uani 1 1 d . .
Si2 Si 0.49766(4) 0.39446(2) 0.64062(2) 0.01853(7) Uani 1 1 d . .
F1 F 0.13073(8) 0.20696(4) 0.46325(4) 0.01773(15) Uani 1 1 d . .
F2 F 0.01847(9) 0.09105(5) 0.40667(5) 0.02443(18) Uani 1 1 d . .
F3 F 0.15953(10) 0.00634(5) 0.33082(4) 0.02551(19) Uani 1 1 d . .
F4 F 0.40801(10) 0.04817(4) 0.30510(4) 0.02183(17) Uani 1 1 d . .
F5 F 0.52142(8) 0.16191(4) 0.36090(4) 0.01816(15) Uani 1 1 d . .
F6 F 0.59373(8) 0.15849(4) 0.48678(4) 0.01830(15) Uani 1 1 d . .
F7 F 0.85301(9) 0.17955(6) 0.49436(5) 0.0314(2) Uani 1 1 d . .
F8 F 0.95486(9) 0.31215(6) 0.46470(5) 0.0312(2) Uani 1 1 d . .
F9 F 0.78891(9) 0.41940(5) 0.42467(5) 0.02394(18) Uani 1 1 d . .
F10 F 0.53147(8) 0.39968(4) 0.41482(4) 0.01849(15) Uani 1 1 d . .
F11 F 0.36092(10) 0.29624(5) 0.32254(4) 0.02474(19) Uani 1 1 d . .
F12 F 0.22181(10) 0.40227(5) 0.26557(4) 0.02671(19) Uani 1 1 d . .
F13 F 0.08023(10) 0.49601(5) 0.33332(5) 0.0282(2) Uani 1 1 d . .
F14 F 0.08815(11) 0.48174(5) 0.46042(5) 0.0321(2) Uani 1 1 d . .
F15 F 0.22621(10) 0.37641(5) 0.51826(4) 0.02264(17) Uani 1 1 d . .
C1 C 0.32778(12) 0.16126(6) 0.61274(5) 0.01197(18) Uani 1 1 d . .
C2 C 0.47425(12) 0.16744(6) 0.61936(5) 0.01233(18) Uani 1 1 d . .
C3 C 0.52874(12) 0.23811(6) 0.62649(6) 0.01312(18) Uani 1 1 d . .
C4 C 0.43377(13) 0.29955(6) 0.63216(5) 0.01336(19) Uani 1 1 d . .
C5 C 0.56310(13) 0.10206(7) 0.61958(6) 0.0173(2) Uani 1 1 d . .
H5A H 0.515937 0.059804 0.634454 0.026 Uiso 1 1 calc R U
H5B H 0.642136 0.110902 0.647492 0.026 Uiso 1 1 calc R U
H5C H 0.589008 0.092967 0.576943 0.026 Uiso 1 1 calc R U
C6 C 0.67645(14) 0.24860(8) 0.62644(7) 0.0196(2) Uani 1 1 d . .
H6A H 0.715019 0.208494 0.603880 0.029 Uiso 1 1 calc R U
H6B H 0.714972 0.249710 0.669761 0.029 Uiso 1 1 calc R U
H6C H 0.695078 0.294403 0.605641 0.029 Uiso 1 1 calc R U
C7 C 0.06925(15) 0.08141(8) 0.56544(8) 0.0231(3) Uani 1 1 d . .
H7A H 0.016659 0.080442 0.602212 0.035 Uiso 1 1 calc R U
H7B H 0.042494 0.041284 0.537375 0.035 Uiso 1 1 calc R U
H7C H 0.054853 0.127439 0.543197 0.035 Uiso 1 1 calc R U
C8 C 0.25525(16) 0.01107(8) 0.66196(7) 0.0240(3) Uani 1 1 d . .
H8A H 0.207156 0.033596 0.695094 0.036 Uiso 1 1 calc R U
H8B H 0.347480 0.003483 0.677170 0.036 Uiso 1 1 calc R U
H8C H 0.214652 -0.035618 0.650421 0.036 Uiso 1 1 calc R U
C9 C 0.32882(16) 0.02219(8) 0.52715(7) 0.0235(3) Uani 1 1 d . .
H9A H 0.266478 -0.013056 0.507725 0.035 Uiso 1 1 calc R U
H9B H 0.407560 -0.003126 0.544936 0.035 Uiso 1 1 calc R U
H9C H 0.354221 0.056820 0.495387 0.035 Uiso 1 1 calc R U
C10 C 0.3715(2) 0.45804(8) 0.66813(9) 0.0340(4) Uani 1 1 d . .
H10A H 0.301353 0.464888 0.634806 0.051 Uiso 1 1 calc R U
H10B H 0.413038 0.504763 0.678686 0.051 Uiso 1 1 calc R U
H10C H 0.333710 0.437921 0.705370 0.051 Uiso 1 1 calc R U
C11 C 0.6380(2) 0.39744(10) 0.70296(8) 0.0355(4) Uani 1 1 d . .
H11A H 0.616760 0.366918 0.738403 0.053 Uiso 1 1 calc R U
H11B H 0.651670 0.447434 0.717364 0.053 Uiso 1 1 calc R U
H11C H 0.718699 0.379536 0.685563 0.053 Uiso 1 1 calc R U
C12 C 0.56059(17) 0.43355(7) 0.56775(7) 0.0225(3) Uani 1 1 d . .
H12A H 0.633626 0.403822 0.554496 0.034 Uiso 1 1 calc R U
H12B H 0.591847 0.483039 0.576124 0.034 Uiso 1 1 calc R U
H12C H 0.489320 0.434287 0.534413 0.034 Uiso 1 1 calc R U
C13 C 0.08180(15) 0.27085(10) 0.61403(8) 0.0267(3) Uani 1 1 d . .
H13 H 0.082272 0.258424 0.570896 0.032 Uiso 1 1 calc R U
C14 C 0.12340(16) 0.33712(9) 0.64127(7) 0.0255(3) Uani 1 1 d . .
H14 H 0.157239 0.377299 0.619723 0.031 Uiso 1 1 calc R U
C15 C 0.10605(17) 0.33348(9) 0.70633(7) 0.0260(3) Uani 1 1 d . .
H15 H 0.127576 0.370418 0.736245 0.031 Uiso 1 1 calc R U
C16 C 0.05119(16) 0.26538(10) 0.71892(8) 0.0267(3) Uani 1 1 d . .
H16 H 0.026702 0.249020 0.758645 0.032 Uiso 1 1 calc R U
C17 C 0.03891(16) 0.22582(10) 0.66267(9) 0.0282(3) Uani 1 1 d . .
H17 H 0.007521 0.177534 0.657948 0.034 Uiso 1 1 calc R U
C18 C 0.2894(2) 0.24146(10) 0.80615(7) 0.0291(3) Uani 1 1 d . .
H18 H 0.221260 0.265407 0.826418 0.035 Uiso 1 1 calc R U
C19 C 0.28801(17) 0.16850(9) 0.78631(7) 0.0265(3) Uani 1 1 d . .
H19 H 0.217830 0.135077 0.789955 0.032 Uiso 1 1 calc R U
C20 C 0.40903(16) 0.15391(8) 0.76014(7) 0.0231(3) Uani 1 1 d . .
H20 H 0.435079 0.108855 0.743441 0.028 Uiso 1 1 calc R U
C21 C 0.48412(16) 0.21777(9) 0.76314(7) 0.0234(3) Uani 1 1 d . .
H21 H 0.570331 0.223282 0.749107 0.028 Uiso 1 1 calc R U
C22 C 0.40974(19) 0.27244(9) 0.79055(7) 0.0274(3) Uani 1 1 d . .
H22 H 0.436074 0.321340 0.797285 0.033 Uiso 1 1 calc R U
C23 C 0.33441(12) 0.18854(6) 0.41864(5) 0.01192(18) Uani 1 1 d . .
C24 C 0.20446(12) 0.16731(6) 0.42588(6) 0.01358(19) Uani 1 1 d . .
C25 C 0.14404(13) 0.10757(7) 0.39719(6) 0.0166(2) Uani 1 1 d . .
C26 C 0.21471(15) 0.06527(7) 0.35798(6) 0.0178(2) Uani 1 1 d . .
C27 C 0.34147(14) 0.08543(6) 0.34643(6) 0.0160(2) Uani 1 1 d . .
C28 C 0.39825(12) 0.14548(6) 0.37646(6) 0.01315(19) Uani 1 1 d . .
C29 C 0.54634(11) 0.27766(6) 0.45194(5) 0.01110(17) Uani 1 1 d . .
C30 C 0.63809(12) 0.22441(7) 0.47055(6) 0.01427(19) Uani 1 1 d . .
C31 C 0.77297(13) 0.23389(8) 0.47479(7) 0.0189(2) Uani 1 1 d . .
C32 C 0.82482(13) 0.30041(8) 0.46019(7) 0.0194(2) Uani 1 1 d . .
C33 C 0.73982(13) 0.35519(7) 0.44004(6) 0.0160(2) Uani 1 1 d . .
C34 C 0.60500(12) 0.34295(6) 0.43575(6) 0.01305(19) Uani 1 1 d . .
C35 C 0.29866(11) 0.32942(6) 0.42345(5) 0.01059(17) Uani 1 1 d . .
C36 C 0.29137(13) 0.33998(6) 0.35872(6) 0.01393(19) Uani 1 1 d . .
C37 C 0.22117(13) 0.39489(7) 0.32796(6) 0.0167(2) Uani 1 1 d . .
C38 C 0.15011(14) 0.44287(7) 0.36208(7) 0.0182(2) Uani 1 1 d . .
C39 C 0.15367(13) 0.43535(7) 0.42636(6) 0.0173(2) Uani 1 1 d . .
C40 C 0.22708(12) 0.37967(6) 0.45507(6) 0.01324(19) Uani 1 1 d . .
B1 B 0.38927(13) 0.26248(7) 0.45221(6) 0.01098(19) Uani 1 1 d . .

loop_
_atom_site_aniso_label
_atom_site_aniso_U_11
_atom_site_aniso_U_22
_atom_site_aniso_U_33
_atom_site_aniso_U_23
_atom_site_aniso_U_13
_atom_site_aniso_U_12
Hf1 0.01703(2) 0.01597(2) 0.00784(2) 0.00120(1) 0.00341(1) 0.00105(2)
Ge1 0.01043(5) 0.01083(5) 0.00695(4) 0.00082(3) 0.00110(4) 0.00042(3)
Si1 0.01675(16) 0.01246(13) 0.01426(15) 0.00289(11) -0.00036(12) -0.00248(11)
Si2 0.0310(2) 0.01353(14) 0.01136(15) -0.00228(11) 0.00357(14) -0.00450(13)
F1 0.0126(3) 0.0210(4) 0.0202(4) -0.0039(3) 0.0052(3) -0.0009(3)
F2 0.0178(4) 0.0288(4) 0.0265(5) -0.0006(3) -0.0003(3) -0.0108(3)
F3 0.0395(5) 0.0167(4) 0.0197(4) -0.0033(3) -0.0026(4) -0.0102(3)
F4 0.0349(5) 0.0162(3) 0.0148(4) -0.0045(3) 0.0043(3) 0.0052(3)
F5 0.0179(4) 0.0204(4) 0.0171(4) -0.0026(3) 0.0078(3) 0.0009(3)
F6 0.0179(4) 0.0156(3) 0.0216(4) 0.0065(3) 0.0032(3) 0.0031(3)
F7 0.0144(4) 0.0330(5) 0.0469(6) 0.0156(4) 0.0018(4) 0.0105(3)
F8 0.0096(4) 0.0377(5) 0.0461(6) 0.0080(5) 0.0005(4) -0.0014(3)
F9 0.0178(4) 0.0216(4) 0.0326(5) 0.0028(3) 0.0032(3) -0.0073(3)
F10 0.0145(4) 0.0139(3) 0.0271(4) 0.0052(3) 0.0011(3) 0.0006(3)
F11 0.0378(5) 0.0251(4) 0.0123(4) 0.0017(3) 0.0092(3) 0.0128(4)
F12 0.0387(5) 0.0297(4) 0.0113(4) 0.0075(3) -0.0013(3) 0.0047(4)
F13 0.0292(5) 0.0249(4) 0.0301(5) 0.0121(4) -0.0020(4) 0.0125(4)
F14 0.0403(6) 0.0278(5) 0.0296(5) 0.0029(4) 0.0129(4) 0.0219(4)
F15 0.0349(5) 0.0230(4) 0.0108(3) 0.0013(3) 0.0073(3) 0.0118(3)
C1 0.0130(5) 0.0125(4) 0.0104(4) 0.0026(3) 0.0004(4) -0.0008(3)
C2 0.0134(5) 0.0143(4) 0.0093(4) 0.0025(3) 0.0007(4) 0.0010(4)
C3 0.0129(5) 0.0157(4) 0.0105(4) 0.0011(3) -0.0012(3) -0.0012(4)
C4 0.0182(5) 0.0124(4) 0.0093(4) 0.0005(3) 0.0004(4) -0.0004(4)
C5 0.0182(6) 0.0157(5) 0.0180(5) 0.0042(4) 0.0012(4) 0.0046(4)
C6 0.0127(5) 0.0260(6) 0.0198(6) 0.0021(4) -0.0019(4) -0.0025(4)
C7 0.0187(6) 0.0231(6) 0.0266(7) 0.0049(5) -0.0038(5) -0.0058(5)
C8 0.0276(7) 0.0209(6) 0.0230(7) 0.0102(5) -0.0024(5) -0.0070(5)
C9 0.0301(8) 0.0176(5) 0.0224(7) -0.0032(5) -0.0004(5) 0.0017(5)
C10 0.0553(12) 0.0161(6) 0.0332(9) -0.0035(5) 0.0224(8) 0.0002(6)
C11 0.0525(11) 0.0301(8) 0.0224(7) -0.0049(6) -0.0093(7) -0.0159(8)
C12 0.0337(8) 0.0174(5) 0.0172(6) -0.0002(4) 0.0077(5) -0.0045(5)
C13 0.0175(6) 0.0446(9) 0.0183(6) -0.0023(6) 0.0019(5) 0.0123(6)
C14 0.0268(7) 0.0314(7) 0.0194(6) 0.0056(5) 0.0099(5) 0.0141(6)
C15 0.0297(8) 0.0297(7) 0.0200(6) -0.0009(5) 0.0118(6) 0.0094(6)
C16 0.0224(7) 0.0372(8) 0.0219(7) 0.0034(6) 0.0117(5) 0.0045(6)
C17 0.0176(7) 0.0361(8) 0.0314(8) -0.0018(6) 0.0061(6) 0.0019(6)
C18 0.0389(9) 0.0390(8) 0.0101(5) 0.0008(5) 0.0069(5) 0.0062(7)
C19 0.0316(8) 0.0339(8) 0.0141(6) 0.0094(5) 0.0032(5) -0.0042(6)
C20 0.0318(8) 0.0237(6) 0.0133(5) 0.0048(4) -0.0006(5) 0.0032(5)
C21 0.0251(7) 0.0331(7) 0.0112(5) 0.0045(5) -0.0032(5) 0.0005(6)
C22 0.0432(9) 0.0265(7) 0.0116(5) -0.0001(5) -0.0031(6) -0.0018(6)
C23 0.0136(5) 0.0124(4) 0.0097(4) 0.0001(3) 0.0007(4) 0.0008(3)
C24 0.0136(5) 0.0147(4) 0.0124(5) 0.0001(3) 0.0006(4) -0.0007(4)
C25 0.0171(6) 0.0176(5) 0.0149(5) 0.0011(4) -0.0016(4) -0.0046(4)
C26 0.0266(7) 0.0133(5) 0.0129(5) -0.0001(4) -0.0031(4) -0.0039(4)
C27 0.0253(6) 0.0121(4) 0.0106(5) -0.0015(3) 0.0011(4) 0.0024(4)
C28 0.0159(5) 0.0130(4) 0.0109(4) 0.0003(3) 0.0031(4) 0.0007(4)
C29 0.0104(4) 0.0127(4) 0.0103(4) 0.0005(3) 0.0015(3) 0.0011(3)
C30 0.0123(5) 0.0158(4) 0.0149(5) 0.0023(4) 0.0022(4) 0.0021(4)
C31 0.0118(5) 0.0239(6) 0.0214(6) 0.0049(5) 0.0023(4) 0.0057(4)
C32 0.0093(5) 0.0273(6) 0.0217(6) 0.0023(5) 0.0014(4) 0.0002(4)
C33 0.0130(5) 0.0179(5) 0.0173(5) 0.0004(4) 0.0026(4) -0.0026(4)
C34 0.0108(5) 0.0146(4) 0.0138(5) 0.0003(3) 0.0011(4) 0.0006(3)
C35 0.0100(4) 0.0118(4) 0.0100(4) 0.0005(3) 0.0009(3) 0.0003(3)
C36 0.0163(5) 0.0156(5) 0.0100(4) 0.0009(3) 0.0017(4) 0.0026(4)
C37 0.0197(6) 0.0188(5) 0.0113(5) 0.0038(4) -0.0017(4) -0.0002(4)
C38 0.0164(6) 0.0170(5) 0.0207(6) 0.0064(4) -0.0018(4) 0.0040(4)
C39 0.0170(6) 0.0162(5) 0.0191(6) 0.0021(4) 0.0050(4) 0.0062(4)
C40 0.0146(5) 0.0146(4) 0.0109(4) 0.0011(3) 0.0036(4) 0.0022(4)
B1 0.0108(5) 0.0125(4) 0.0097(5) 0.0012(4) 0.0010(4) 0.0006(4)

loop_
_atom_type_symbol
_atom_type_description
_atom_type_scat_dispersion_real
_atom_type_scat_dispersion_imag
_atom_type_scat_source
C C 0.0033 0.0016 'International Tables Vol C Tables 4.2.6.8 and 6.1.1.4'
H H 0.0000 0.0000 'International Tables Vol C Tables 4.2.6.8 and 6.1.1.4'
B B 0.0013 0.0007 'International Tables Vol C Tables 4.2.6.8 and 6.1.1.4'
F F 0.0171 0.0103 'International Tables Vol C Tables 4.2.6.8 and 6.1.1.4'
Si Si 0.0817 0.0704 'International Tables Vol C Tables 4.2.6.8 and 6.1.1.4'
Ge Ge 0.1547 1.8001 'International Tables Vol C Tables 4.2.6.8 and 6.1.1.4'
Hf Hf -0.5830 6.1852 'International Tables Vol C Tables 4.2.6.8 and 6.1.1.4'

loop_
_geom_angle_atom_site_label_1
_geom_angle_atom_site_label_2
_geom_angle_atom_site_label_3
_geom_angle
C4 Hf1 C1 76.33(4)
C4 Hf1 C15 106.87(5)
C1 Hf1 C15 137.70(5)
C4 Hf1 C19 135.79(5)
C1 Hf1 C19 103.82(5)
C15 Hf1 C19 101.66(5)
C4 Hf1 C17 129.89(5)
C1 Hf1 C17 90.83(5)
C15 Hf1 C17 53.97(6)
C19 Hf1 C17 94.21(6)
C4 Hf1 C16 137.65(5)
C1 Hf1 C16 122.46(5)
C15 Hf1 C16 32.48(5)
C19 Hf1 C16 80.38(6)
C17 Hf1 C16 32.36(6)
C4 Hf1 C18 123.68(6)
C1 Hf1 C18 135.18(5)
C15 Hf1 C18 79.25(6)
C19 Hf1 C18 32.49(6)
C17 Hf1 C18 99.62(6)
C16 Hf1 C18 72.24(6)
C4 Hf1 C14 85.03(5)
C1 Hf1 C14 109.78(5)
C15 Hf1 C14 32.56(5)
C19 Hf1 C14 132.64(5)
C17 Hf1 C14 53.83(6)
C16 Hf1 C14 53.64(5)
C18 Hf1 C14 111.50(5)
C4 Hf1 C22 91.70(5)
C1 Hf1 C22 130.01(5)
C15 Hf1 C22 92.29(6)
C19 Hf1 C22 53.70(6)
C17 Hf1 C22 130.03(6)
C16 Hf1 C22 99.11(6)
C18 Hf1 C22 32.29(6)
C14 Hf1 C22 117.39(6)
C4 Hf1 C13 97.29(5)
C1 Hf1 C13 83.93(5)
C15 Hf1 C13 53.78(5)
C19 Hf1 C13 126.88(6)
C17 Hf1 C13 32.68(6)
C16 Hf1 C13 53.64(5)
C18 Hf1 C13 125.73(6)
C14 Hf1 C13 32.21(6)
C22 Hf1 C13 146.06(6)
C4 Hf1 C20 106.73(5)
C1 Hf1 C20 83.47(5)
C15 Hf1 C20 131.90(5)
C19 Hf1 C20 32.39(5)
C17 Hf1 C20 119.82(6)
C16 Hf1 C20 112.58(5)
C18 Hf1 C20 53.51(5)
C14 Hf1 C20 164.37(5)
C22 Hf1 C20 53.43(5)
C13 Hf1 C20 149.29(6)
C4 Hf1 C21 82.66(5)
C1 Hf1 C21 97.84(5)
C15 Hf1 C21 124.45(5)
C19 Hf1 C21 53.25(5)
C17 Hf1 C21 147.44(5)
C16 Hf1 C21 125.36(5)
C18 Hf1 C21 53.16(6)
C14 Hf1 C21 146.05(6)
C22 Hf1 C21 32.16(6)
C13 Hf1 C21 178.15(5)
C20 Hf1 C21 31.93(5)
C4 Ge1 C1 86.61(5)
C4 Ge1 C3 40.74(5)
C1 Ge1 C3 70.43(5)
C4 Ge1 B1 131.69(5)
C1 Ge1 B1 135.37(5)
C3 Ge1 B1 120.74(5)
C4 Ge1 C2 70.15(4)
C1 Ge1 C2 39.42(4)
C3 Ge1 C2 36.38(4)
B1 Ge1 C2 123.50(4)
C4 Ge1 Hf1 49.32(3)
C1 Ge1 Hf1 49.27(3)
C3 Ge1 Hf1 65.58(3)
B1 Ge1 Hf1 172.25(3)
C2 Ge1 Hf1 64.21(3)
C7 Si1 C1 112.46(6)
C7 Si1 C8 105.90(7)
C1 Si1 C8 109.80(6)
C7 Si1 C9 106.91(7)
C1 Si1 C9 113.97(6)
C8 Si1 C9 107.36(7)
C10 Si2 C12 107.54(7)
C10 Si2 C4 112.29(7)
C12 Si2 C4 114.65(6)
C10 Si2 C11 105.18(9)
C12 Si2 C11 107.01(8)
C4 Si2 C11 109.62(7)
C2 C1 Si1 119.97(8)
C2 C1 Ge1 79.30(7)
Si1 C1 Ge1 127.96(6)
C2 C1 Hf1 97.54(7)
Si1 C1 Hf1 130.61(6)
Ge1 C1 Hf1 87.12(4)
C3 C2 C1 117.36(10)
C3 C2 C5 120.45(11)
C1 C2 C5 122.19(11)
C3 C2 Ge1 69.67(7)
C1 C2 Ge1 61.28(6)
C5 C2 Ge1 143.63(9)
C2 C3 C4 117.11(11)
C2 C3 C6 119.75(11)
C4 C3 C6 123.11(11)
C2 C3 Ge1 73.95(7)
C4 C3 Ge1 61.24(6)
C6 C3 Ge1 135.53(9)
C3 C4 Si2 119.71(9)
C3 C4 Ge1 78.02(7)
Si2 C4 Ge1 129.30(6)
C3 C4 Hf1 98.76(7)
Si2 C4 Hf1 128.98(6)
Ge1 C4 Hf1 88.14(5)
C2 C5 H5A 109.5
C2 C5 H5B 109.5
H5A C5 H5B 109.5
C2 C5 H5C 109.5
H5A C5 H5C 109.5
H5B C5 H5C 109.5
C3 C6 H6A 109.5
C3 C6 H6B 109.5
H6A C6 H6B 109.5
C3 C6 H6C 109.5
H6A C6 H6C 109.5
H6B C6 H6C 109.5
Si1 C7 H7A 109.5
Si1 C7 H7B 109.5
H7A C7 H7B 109.5
Si1 C7 H7C 109.5
H7A C7 H7C 109.5
H7B C7 H7C 109.5
Si1 C8 H8A 109.5
Si1 C8 H8B 109.5
H8A C8 H8B 109.5
Si1 C8 H8C 109.5
H8A C8 H8C 109.5
H8B C8 H8C 109.5
Si1 C9 H9A 109.5
Si1 C9 H9B 109.5
H9A C9 H9B 109.5
Si1 C9 H9C 109.5
H9A C9 H9C 109.5
H9B C9 H9C 109.5
Si2 C10 H10A 109.5
Si2 C10 H10B 109.5
H10A C10 H10B 109.5
Si2 C10 H10C 109.5
H10A C10 H10C 109.5
H10B C10 H10C 109.5
Si2 C11 H11A 109.5
Si2 C11 H11B 109.5
H11A C11 H11B 109.5
Si2 C11 H11C 109.5
H11A C11 H11C 109.5
H11B C11 H11C 109.5
Si2 C12 H12A 109.5
Si2 C12 H12B 109.5
H12A C12 H12B 109.5
Si2 C12 H12C 109.5
H12A C12 H12C 109.5
H12B C12 H12C 109.5
C14 C13 C17 107.72(14)
C14 C13 Hf1 73.66(9)
C17 C13 Hf1 72.67(9)
C14 C13 H13 126.1
C17 C13 H13 126.1
Hf1 C13 H13 119.4
C13 C14 C15 108.11(15)
C13 C14 Hf1 74.13(9)
C15 C14 Hf1 72.82(9)
C13 C14 H14 125.9
C15 C14 H14 125.9
Hf1 C14 H14 119.0
C16 C15 C14 107.92(15)
C16 C15 Hf1 74.32(9)
C14 C15 Hf1 74.62(8)
C16 C15 H15 126.0
C14 C15 H15 126.0
Hf1 C15 H15 117.1
C17 C16 C15 108.30(14)
C17 C16 Hf1 73.39(9)
C15 C16 Hf1 73.20(9)
C17 C16 H16 125.8
C15 C16 H16 125.8
Hf1 C16 H16 119.4
C16 C17 C13 107.90(16)
C16 C17 Hf1 74.25(10)
C13 C17 Hf1 74.65(9)
C16 C17 H17 126.0
C13 C17 H17 126.0
Hf1 C17 H17 117.1
C22 C18 C19 107.87(15)
C22 C18 Hf1 73.97(9)
C19 C18 Hf1 72.99(8)
C22 C18 H18 126.1
C19 C18 H18 126.1
Hf1 C18 H18 118.9
C20 C19 C18 108.09(15)
C20 C19 Hf1 74.88(8)
C18 C19 Hf1 74.52(9)
C20 C19 H19 126.0
C18 C19 H19 126.0
Hf1 C19 H19 116.7
C21 C20 C19 107.85(14)
C21 C20 Hf1 74.73(8)
C19 C20 Hf1 72.73(8)
C21 C20 H20 126.1
C19 C20 H20 126.1
Hf1 C20 H20 118.4
C20 C21 C22 108.39(15)
C20 C21 Hf1 73.34(9)
C22 C21 Hf1 73.03(9)
C20 C21 H21 125.8
C22 C21 H21 125.8
Hf1 C21 H21 119.6
C18 C22 C21 107.75(15)
C18 C22 Hf1 73.74(9)
C21 C22 Hf1 74.80(8)
C18 C22 H22 126.1
C21 C22 H22 126.1
Hf1 C22 H22 117.4
C28 C23 C24 113.36(11)
C28 C23 B1 127.21(11)
C24 C23 B1 119.07(10)
F1 C24 C25 116.62(11)
F1 C24 C23 118.75(10)
C25 C24 C23 124.63(12)
F2 C25 C26 120.14(12)
F2 C25 C24 120.77(12)
C26 C25 C24 119.09(12)
F3 C26 C27 120.69(12)
F3 C26 C25 120.22(13)
C27 C26 C25 119.07(11)
F4 C27 C26 119.94(11)
F4 C27 C28 120.24(12)
C26 C27 C28 119.79(12)
F5 C28 C27 115.37(11)
F5 C28 C23 120.69(11)
C27 C28 C23 123.92(12)
C30 C29 C34 113.03(11)
C30 C29 B1 121.06(10)
C34 C29 B1 125.88(10)
F6 C30 C31 116.42(11)
F6 C30 C29 118.74(11)
C31 C30 C29 124.83(12)
F7 C31 C30 120.27(12)
F7 C31 C32 120.30(12)
C30 C31 C32 119.41(12)
F8 C32 C33 119.86(13)
F8 C32 C31 121.25(13)
C33 C32 C31 118.88(12)
F9 C33 C32 119.45(12)
F9 C33 C34 120.84(12)
C32 C33 C34 119.71(12)
F10 C34 C33 114.74(11)
F10 C34 C29 121.18(11)
C33 C34 C29 124.08(11)
C40 C35 C36 113.39(10)
C40 C35 B1 128.65(10)
C36 C35 B1 117.96(10)
F11 C36 C37 116.11(11)
F11 C36 C35 119.36(10)
C37 C36 C35 124.47(11)
F12 C37 C36 120.71(12)
F12 C37 C38 119.86(12)
C36 C37 C38 119.43(12)
F13 C38 C39 120.61(12)
F13 C38 C37 120.56(13)
C39 C38 C37 118.83(11)
F14 C39 C38 119.99(12)
F14 C39 C40 120.58(12)
C38 C39 C40 119.43(12)
F15 C40 C35 119.84(10)
F15 C40 C39 115.72(11)
C35 C40 C39 124.44(11)
C29 B1 C23 116.87(10)
C29 B1 C35 113.35(9)
C23 B1 C35 107.63(10)
C29 B1 Ge1 103.54(8)
C23 B1 Ge1 105.16(7)
C35 B1 Ge1 109.77(8)

loop_
_geom_bond_atom_site_label_1
_geom_bond_atom_site_label_2
_geom_bond_distance
Hf1 C4 2.2587(12)
Hf1 C1 2.2590(12)
Hf1 C15 2.5116(15)
Hf1 C19 2.5147(14)
Hf1 C17 2.5150(17)
Hf1 C16 2.5260(15)
Hf1 C18 2.5343(15)
Hf1 C14 2.5347(15)
Hf1 C22 2.5371(15)
Hf1 C13 2.5407(16)
Hf1 C20 2.5422(14)
Hf1 C21 2.5598(15)
Ge1 C4 2.0141(12)
Ge1 C1 2.0558(11)
Ge1 C3 2.2475(12)
Ge1 B1 2.2596(13)
Ge1 C2 2.3034(11)
Si1 C7 1.8732(15)
Si1 C1 1.8775(12)
Si1 C8 1.8796(14)
Si1 C9 1.8833(15)
Si2 C10 1.8625(17)
Si2 C12 1.8683(14)
Si2 C4 1.8735(12)
Si2 C11 1.8835(18)
F1 C24 1.3479(15)
F2 C25 1.3399(16)
F3 C26 1.3380(15)
F4 C27 1.3387(15)
F5 C28 1.3505(15)
F6 C30 1.3517(15)
F7 C31 1.3402(16)
F8 C32 1.3350(16)
F9 C33 1.3362(15)
F10 C34 1.3451(14)
F11 C36 1.3506(14)
F12 C37 1.3405(15)
F13 C38 1.3357(15)
F14 C39 1.3314(15)
F15 C40 1.3523(14)
C1 C2 1.4885(17)
C2 C3 1.4216(17)
C2 C5 1.5072(17)
C3 C4 1.4994(17)
C3 C6 1.5124(18)
C5 H5A 0.9800
C5 H5B 0.9800
C5 H5C 0.9800
C6 H6A 0.9800
C6 H6B 0.9800
C6 H6C 0.9800
C7 H7A 0.9800
C7 H7B 0.9800
C7 H7C 0.9800
C8 H8A 0.9800
C8 H8B 0.9800
C8 H8C 0.9800
C9 H9A 0.9800
C9 H9B 0.9800
C9 H9C 0.9800
C10 H10A 0.9800
C10 H10B 0.9800
C10 H10C 0.9800
C11 H11A 0.9800
C11 H11B 0.9800
C11 H11C 0.9800
C12 H12A 0.9800
C12 H12B 0.9800
C12 H12C 0.9800
C13 C14 1.408(3)
C13 C17 1.423(3)
C13 H13 0.9500
C14 C15 1.415(2)
C14 H14 0.9500
C15 C16 1.409(2)
C15 H15 0.9500
C16 C17 1.405(3)
C16 H16 0.9500
C17 H17 0.9500
C18 C22 1.410(3)
C18 C19 1.412(2)
C18 H18 0.9500
C19 C20 1.411(2)
C19 H19 0.9500
C20 C21 1.404(2)
C20 H20 0.9500
C21 C22 1.412(2)
C21 H21 0.9500
C22 H22 0.9500
C23 C28 1.3948(16)
C23 C24 1.3952(17)
C23 B1 1.6233(17)
C24 C25 1.3848(17)
C25 C26 1.382(2)
C26 C27 1.378(2)
C27 C28 1.3868(17)
C29 C30 1.3936(17)
C29 C34 1.3989(16)
C29 B1 1.6197(18)
C30 C31 1.3774(18)
C31 C32 1.381(2)
C32 C33 1.3794(19)
C33 C34 1.3842(17)
C35 C40 1.3832(16)
C35 C36 1.3936(17)
C35 B1 1.6355(17)
C36 C37 1.3800(17)
C37 C38 1.382(2)
C38 C39 1.379(2)
C39 C40 1.3880(17)

loop_
_geom_torsion_atom_site_label_1
_geom_torsion_atom_site_label_2
_geom_torsion_atom_site_label_3
_geom_torsion_atom_site_label_4
_geom_torsion
C7 Si1 C1 C2 -165.18(9)
C8 Si1 C1 C2 77.19(11)
C9 Si1 C1 C2 -43.29(11)
C7 Si1 C1 Ge1 -64.92(10)
C8 Si1 C1 Ge1 177.44(8)
C9 Si1 C1 Ge1 56.97(10)
C7 Si1 C1 Hf1 60.88(10)
C8 Si1 C1 Hf1 -56.76(10)
C9 Si1 C1 Hf1 -177.23(7)
Si1 C1 C2 C3 171.00(9)
Ge1 C1 C2 C3 43.15(10)
Hf1 C1 C2 C3 -42.46(11)
Si1 C1 C2 C5 -9.88(15)
Ge1 C1 C2 C5 -137.73(11)
Hf1 C1 C2 C5 136.66(10)
Si1 C1 C2 Ge1 127.85(9)
Hf1 C1 C2 Ge1 -85.61(4)
C1 C2 C3 C4 5.03(16)
C5 C2 C3 C4 -174.11(11)
Ge1 C2 C3 C4 44.78(9)
C1 C2 C3 C6 -173.46(11)
C5 C2 C3 C6 7.41(17)
Ge1 C2 C3 C6 -133.70(12)
C1 C2 C3 Ge1 -39.76(9)
C5 C2 C3 Ge1 141.10(11)
C2 C3 C4 Si2 -179.20(9)
C6 C3 C4 Si2 -0.77(16)
Ge1 C3 C4 Si2 -128.64(9)
C2 C3 C4 Ge1 -50.56(10)
C6 C3 C4 Ge1 127.87(12)
C2 C3 C4 Hf1 35.64(11)
C6 C3 C4 Hf1 -145.93(11)
Ge1 C3 C4 Hf1 86.20(5)
C10 Si2 C4 C3 -164.58(10)
C12 Si2 C4 C3 72.28(11)
C11 Si2 C4 C3 -48.07(12)
C10 Si2 C4 Ge1 96.31(11)
C12 Si2 C4 Ge1 -26.82(12)
C11 Si2 C4 Ge1 -147.17(10)
C10 Si2 C4 Hf1 -31.16(11)
C12 Si2 C4 Hf1 -154.29(8)
C11 Si2 C4 Hf1 85.36(10)
C17 C13 C14 C15 -0.23(18)
Hf1 C13 C14 C15 -65.42(11)
C17 C13 C14 Hf1 65.19(11)
C13 C14 C15 C16 -1.16(18)
Hf1 C14 C15 C16 -67.45(11)
C13 C14 C15 Hf1 66.28(11)
C14 C15 C16 C17 2.13(19)
Hf1 C15 C16 C17 -65.52(12)
C14 C15 C16 Hf1 67.64(11)
C15 C16 C17 C13 -2.27(19)
Hf1 C16 C17 C13 -67.66(11)
C15 C16 C17 Hf1 65.40(12)
C14 C13 C17 C16 1.54(18)
Hf1 C13 C17 C16 67.39(12)
C14 C13 C17 Hf1 -65.85(11)
C22 C18 C19 C20 1.67(18)
Hf1 C18 C19 C20 67.96(10)
C22 C18 C19 Hf1 -66.29(11)
C18 C19 C20 C21 -0.67(17)
Hf1 C19 C20 C21 67.05(10)
C18 C19 C20 Hf1 -67.72(11)
C19 C20 C21 C22 -0.58(16)
Hf1 C20 C21 C22 65.13(10)
C19 C20 C21 Hf1 -65.72(10)
C19 C18 C22 C21 -2.02(18)
Hf1 C18 C22 C21 -67.66(10)
C19 C18 C22 Hf1 65.64(11)
C20 C21 C22 C18 1.62(17)
Hf1 C21 C22 C18 66.95(11)
C20 C21 C22 Hf1 -65.33(10)
C28 C23 C24 F1 -176.93(11)
B1 C23 C24 F1 -3.42(17)
C28 C23 C24 C25 3.10(18)
B1 C23 C24 C25 176.61(12)
F1 C24 C25 F2 0.09(18)
C23 C24 C25 F2 -179.94(12)
F1 C24 C25 C26 179.52(11)
C23 C24 C25 C26 -0.5(2)
F2 C25 C26 F3 -2.07(19)
C24 C25 C26 F3 178.49(12)
F2 C25 C26 C27 176.72(12)
C24 C25 C26 C27 -2.72(19)
F3 C26 C27 F4 3.61(19)
C25 C26 C27 F4 -175.17(12)
F3 C26 C27 C28 -178.12(12)
C25 C26 C27 C28 3.09(19)
F4 C27 C28 F5 -0.17(17)
C26 C27 C28 F5 -178.43(11)
F4 C27 C28 C23 177.99(11)
C26 C27 C28 C23 -0.27(19)
C24 C23 C28 F5 175.37(11)
B1 C23 C28 F5 2.49(19)
C24 C23 C28 C27 -2.69(17)
B1 C23 C28 C27 -175.57(11)
C34 C29 C30 F6 -179.33(11)
B1 C29 C30 F6 2.41(17)
C34 C29 C30 C31 1.74(19)
B1 C29 C30 C31 -176.52(12)
F6 C30 C31 F7 -0.2(2)
C29 C30 C31 F7 178.72(13)
F6 C30 C31 C32 -178.63(13)
C29 C30 C31 C32 0.3(2)
F7 C31 C32 F8 0.5(2)
C30 C31 C32 F8 178.88(14)
F7 C31 C32 C33 179.86(14)
C30 C31 C32 C33 -1.7(2)
F8 C32 C33 F9 0.6(2)
C31 C32 C33 F9 -178.79(13)
F8 C32 C33 C34 -179.64(13)
C31 C32 C33 C34 1.0(2)
F9 C33 C34 F10 0.61(18)
C32 C33 C34 F10 -179.15(12)
F9 C33 C34 C29 -178.94(12)
C32 C33 C34 C29 1.3(2)
C30 C29 C34 F10 177.93(11)
B1 C29 C34 F10 -3.91(19)
C30 C29 C34 C33 -2.55(18)
B1 C29 C34 C33 175.60(12)
C40 C35 C36 F11 177.51(11)
B1 C35 C36 F11 -1.55(17)
C40 C35 C36 C37 0.39(19)
B1 C35 C36 C37 -178.67(12)
F11 C36 C37 F12 1.20(19)
C35 C36 C37 F12 178.41(12)
F11 C36 C37 C38 -178.49(12)
C35 C36 C37 C38 -1.3(2)
F12 C37 C38 F13 1.0(2)
C36 C37 C38 F13 -179.28(13)
F12 C37 C38 C39 -178.34(13)
C36 C37 C38 C39 1.4(2)
F13 C38 C39 F14 -0.7(2)
C37 C38 C39 F14 178.69(13)
F13 C38 C39 C40 -179.99(13)
C37 C38 C39 C40 -0.6(2)
C36 C35 C40 F15 -179.38(11)
B1 C35 C40 F15 -0.45(19)
C36 C35 C40 C39 0.40(18)
B1 C35 C40 C39 179.34(12)
F14 C39 C40 F15 0.20(19)
C38 C39 C40 F15 179.51(12)
F14 C39 C40 C35 -179.59(13)
C38 C39 C40 C35 -0.3(2)
C30 C29 B1 C23 -49.28(15)
C34 C29 B1 C23 132.70(12)
C30 C29 B1 C35 -175.34(11)
C34 C29 B1 C35 6.64(17)
C30 C29 B1 Ge1 65.78(12)
C34 C29 B1 Ge1 -112.24(11)
C28 C23 B1 C29 -17.25(17)
C24 C23 B1 C29 170.23(10)
C28 C23 B1 C35 111.60(13)
C24 C23 B1 C35 -60.92(13)
C28 C23 B1 Ge1 -131.41(11)
C24 C23 B1 Ge1 56.07(12)
C40 C35 B1 C29 -105.26(14)
C36 C35 B1 C29 73.63(14)
C40 C35 B1 C23 123.91(13)
C36 C35 B1 C23 -57.20(14)
C40 C35 B1 Ge1 9.96(15)
C36 C35 B1 Ge1 -171.14(9)
